data_7018349
loop_
_publ_author_name
'Merkens, Carina'
'Englert, Ulli'

_publ_section_title
;
 Ordered bimetallic coordination networks featuring rare earth and silver
 cations.
;
_journal_issue 15
_journal_name_full 'Dalton transactions (Cambridge, England : 2003)'
_journal_page_first 4664
_journal_page_last 4673
_journal_paper_doi 10.1039/c2dt11772j
_journal_volume 41
_journal_year 2012
_chemical_formula_moiety 'C18 H24 Ce N3 O9, C2 H3 N1'
_chemical_formula_sum 'C20 H27 Ce N4 O9'
_chemical_formula_weight 607.58
_chemical_name_common 1b
_chemical_name_systematic
;
?
;
_space_group_IT_number 2
_symmetry_cell_setting triclinic
_symmetry_space_group_name_Hall '-P 1'
_symmetry_space_group_name_H-M 'P -1'
_atom_sites_solution_hydrogens geom
_atom_sites_solution_primary direct
_atom_sites_solution_secondary difmap
_audit_creation_method SHELXL-97
_cell_angle_alpha 62.7220(12)
_cell_angle_beta 84.0719(13)
_cell_angle_gamma 64.4427(11)
_cell_formula_units_Z 2
_cell_length_a 11.1998(11)
_cell_length_b 11.7328(12)
_cell_length_c 12.3746(13)
_cell_measurement_reflns_used 9830
_cell_measurement_temperature 100(2)
_cell_measurement_theta_max 31.273
_cell_measurement_theta_min 2.153
_cell_volume 1294.8(2)
_computing_cell_refinement 'Bruker SAINT'
_computing_data_collection 'Bruker SMART'
_computing_data_reduction 'Bruker SAINT'
_computing_structure_refinement 'SHELXL-97 (Sheldrick, 1997)'
_computing_structure_solution 'SHELXS-97 (Sheldrick, 1990)'
_diffrn_ambient_temperature 100(2)
_diffrn_measured_fraction_theta_full 0.994
_diffrn_measured_fraction_theta_max 0.916
_diffrn_measurement_device_type 'CCD area detector'
_diffrn_measurement_method 'omega scans'
_diffrn_radiation_monochromator 'multilayer optics'
_diffrn_radiation_source microsource
_diffrn_radiation_type MoK\a
_diffrn_radiation_wavelength 0.71073
_diffrn_reflns_av_R_equivalents 0.0300
_diffrn_reflns_av_sigmaI/netI 0.0366
_diffrn_reflns_limit_h_max 15
_diffrn_reflns_limit_h_min -16
_diffrn_reflns_limit_k_max 17
_diffrn_reflns_limit_k_min -16
_diffrn_reflns_limit_l_max 18
_diffrn_reflns_limit_l_min -18
_diffrn_reflns_number 20765
_diffrn_reflns_theta_full 29.50
_diffrn_reflns_theta_max 31.73
_diffrn_reflns_theta_min 2.24
_exptl_absorpt_coefficient_mu 1.810
_exptl_absorpt_correction_T_max 0.8397
_exptl_absorpt_correction_T_min 0.5951
_exptl_absorpt_correction_type multi-scan
_exptl_absorpt_process_details SADABS
_exptl_crystal_colour yellow
_exptl_crystal_density_diffrn 1.558
_exptl_crystal_density_method 'not measured'
_exptl_crystal_description plate
_exptl_crystal_F_000 610
_exptl_crystal_size_max 0.32
_exptl_crystal_size_mid 0.21
_exptl_crystal_size_min 0.10
_refine_diff_density_max 1.512
_refine_diff_density_min -0.458
_refine_diff_density_rms 0.100
_refine_ls_extinction_method none
_refine_ls_goodness_of_fit_ref 1.052
_refine_ls_hydrogen_treatment mixed
_refine_ls_matrix_type full
_refine_ls_number_parameters 338
_refine_ls_number_reflns 8061
_refine_ls_number_restraints 3
_refine_ls_restrained_S_all 1.052
_refine_ls_R_factor_all 0.0261
_refine_ls_R_factor_gt 0.0243
_refine_ls_shift/su_max 0.002
_refine_ls_shift/su_mean 0.000
_refine_ls_structure_factor_coef Fsqd
_refine_ls_weighting_details 'calc w=1/[\s^2^(Fo^2^)+(0.0252P)^2^+0.3771P] where P=(Fo^2^+2Fc^2^)/3'
_refine_ls_weighting_scheme calc
_refine_ls_wR_factor_gt 0.0562
_refine_ls_wR_factor_ref 0.0571
_reflns_number_gt 7593
_reflns_number_total 8061
_reflns_threshold_expression >2sigma(I)
_cod_data_source_file c2dt11772j.txt
_cod_data_source_block 1b
_cod_original_cell_volume 1294.8(4)
_cod_original_sg_symbol_H-M P-1
_cod_database_code 7018349

loop_
_symmetry_equiv_pos_as_xyz
'x, y, z'
'-x, -y, -z'

loop_
_atom_site_label
_atom_site_type_symbol
_atom_site_fract_x
_atom_site_fract_y
_atom_site_fract_z
_atom_site_U_iso_or_equiv
_atom_site_adp_type
_atom_site_occupancy
_atom_site_symmetry_multiplicity
_atom_site_calc_flag
_atom_site_refinement_flags
Ce1 Ce 0.930004(8) 0.557547(9) 0.731692(8) 0.00950(3) Uani 1 1 d .
O1 O 1.10495(12) 0.58266(14) 0.59565(12) 0.0147(2) Uani 1 1 d .
O2 O 1.09550(12) 0.58979(14) 0.81661(12) 0.0163(3) Uani 1 1 d .
O3 O 0.86654(12) 0.81896(13) 0.62299(12) 0.0163(3) Uani 1 1 d .
O4 O 0.68620(12) 0.70385(13) 0.70396(12) 0.0154(2) Uani 1 1 d .
O5 O 1.05846(13) 0.33800(13) 0.70194(12) 0.0162(3) Uani 1 1 d .
O6 O 1.05032(13) 0.33379(13) 0.92731(12) 0.0156(2) Uani 1 1 d .
O7 O 0.79582(14) 0.41220(15) 0.80390(13) 0.0186(3) Uani 1 1 d D
H7D H 0.723(2) 0.451(3) 0.775(2) 0.033(7) Uiso 1 1 d D
H7E H 0.804(3) 0.339(2) 0.856(2) 0.042(8) Uiso 1 1 d D
O8 O 0.83191(14) 0.62004(15) 0.52841(13) 0.0164(3) Uani 1 1 d D
H8A H 0.757(2) 0.666(3) 0.507(2) 0.029(7) Uiso 1 1 d D
H8B H 0.865(3) 0.612(3) 0.474(2) 0.037(8) Uiso 1 1 d D
O9 O 0.85109(14) 0.61964(15) 0.90329(13) 0.0172(3) Uani 1 1 d D
H9A H 0.896(3) 0.617(3) 0.952(2) 0.043(8) Uiso 1 1 d D
H9B H 0.776(2) 0.660(3) 0.915(3) 0.034(7) Uiso 1 1 d D
C1 C 1.29948(19) 0.5708(2) 0.49568(18) 0.0187(4) Uani 1 1 d .
H1A H 1.3616 0.4723 0.5157 0.028 Uiso 1 1 calc R
H1B H 1.3497 0.6266 0.4801 0.028 Uiso 1 1 calc R
H1C H 1.2387 0.6120 0.4225 0.028 Uiso 1 1 calc R
C2 C 1.22011(17) 0.57321(18) 0.60175(16) 0.0133(3) Uani 1 1 d .
C3 C 1.27921(17) 0.56549(19) 0.70344(17) 0.0147(3) Uani 1 1 d .
C4 C 1.20999(17) 0.58284(19) 0.80256(17) 0.0147(3) Uani 1 1 d .
C5 C 1.2749(2) 0.5985(2) 0.89288(19) 0.0234(4) Uani 1 1 d .
H5A H 1.2800 0.6899 0.8522 0.035 Uiso 1 1 calc R
H5B H 1.3650 0.5208 0.9235 0.035 Uiso 1 1 calc R
H5C H 1.2219 0.5948 0.9615 0.035 Uiso 1 1 calc R
C6 C 1.41479(19) 0.5427(2) 0.70503(18) 0.0186(4) Uani 1 1 d .
C7 C 0.7905(2) 1.0668(2) 0.5448(2) 0.0275(5) Uani 1 1 d .
H7A H 0.7946 1.0939 0.6079 0.041 Uiso 1 1 calc R
H7B H 0.7169 1.1443 0.4810 0.041 Uiso 1 1 calc R
H7C H 0.8746 1.0483 0.5086 0.041 Uiso 1 1 calc R
C8 C 0.76813(18) 0.93383(19) 0.60187(17) 0.0160(3) Uani 1 1 d .
C9 C 0.63757(17) 0.94516(18) 0.62994(17) 0.0153(3) Uani 1 1 d .
C10 C 0.60367(17) 0.82811(19) 0.67927(16) 0.0149(3) Uani 1 1 d .
C11 C 0.46250(18) 0.8527(2) 0.70445(19) 0.0220(4) Uani 1 1 d .
H11A H 0.4497 0.7700 0.7174 0.033 Uiso 1 1 calc R
H11B H 0.4008 0.9377 0.6344 0.033 Uiso 1 1 calc R
H11C H 0.4451 0.8665 0.7779 0.033 Uiso 1 1 calc R
C12 C 0.53187(19) 1.0819(2) 0.60307(18) 0.0191(4) Uani 1 1 d .
C13 C 1.1061(2) 0.1252(2) 0.69391(18) 0.0223(4) Uani 1 1 d .
H13A H 1.0446 0.1871 0.6180 0.034 Uiso 1 1 calc R
H13B H 1.0864 0.0436 0.7446 0.034 Uiso 1 1 calc R
H13C H 1.1979 0.0912 0.6742 0.034 Uiso 1 1 calc R
C14 C 1.08952(17) 0.20758(19) 0.76293(17) 0.0145(3) Uani 1 1 d .
C15 C 1.11004(18) 0.13452(18) 0.89426(17) 0.0149(3) Uani 1 1 d .
C16 C 1.08906(17) 0.20220(19) 0.96940(16) 0.0146(3) Uani 1 1 d .
C17 C 1.1134(2) 0.1145(2) 1.10720(17) 0.0209(4) Uani 1 1 d .
H17A H 1.2027 0.0921 1.1363 0.031 Uiso 1 1 calc R
H17B H 1.1066 0.0258 1.1302 0.031 Uiso 1 1 calc R
H17C H 1.0467 0.1686 1.1444 0.031 Uiso 1 1 calc R
C18 C 1.15142(19) -0.0156(2) 0.95382(17) 0.0179(4) Uani 1 1 d .
N1 N 1.52514(17) 0.5200(2) 0.71033(18) 0.0264(4) Uani 1 1 d .
N2 N 0.44404(18) 1.19043(19) 0.58231(17) 0.0267(4) Uani 1 1 d .
N3 N 1.18477(19) -0.13659(18) 1.00370(16) 0.0256(4) Uani 1 1 d .
N4 N 0.6050(2) 0.7828(2) 0.9778(2) 0.0365(5) Uani 1 1 d .
C19 C 0.5514(2) 0.7984(2) 1.0558(2) 0.0295(5) Uani 1 1 d .
C20 C 0.4796(3) 0.8202(3) 1.1550(2) 0.0436(7) Uani 1 1 d .
H20A H 0.4280 0.9224 1.1284 0.065 Uiso 1 1 calc R
H20B H 0.5434 0.7782 1.2264 0.065 Uiso 1 1 calc R
H20C H 0.4191 0.7746 1.1771 0.065 Uiso 1 1 calc R

loop_
_atom_site_aniso_label
_atom_site_aniso_U_11
_atom_site_aniso_U_22
_atom_site_aniso_U_33
_atom_site_aniso_U_23
_atom_site_aniso_U_13
_atom_site_aniso_U_12
Ce1 0.00893(5) 0.00924(5) 0.01019(5) -0.00480(4) 0.00122(3) -0.00349(3)
O1 0.0122(6) 0.0189(6) 0.0157(6) -0.0091(5) 0.0037(5) -0.0082(5)
O2 0.0143(6) 0.0226(7) 0.0168(6) -0.0109(5) 0.0042(5) -0.0107(5)
O3 0.0151(6) 0.0123(6) 0.0196(7) -0.0066(5) 0.0031(5) -0.0055(5)
O4 0.0128(6) 0.0124(6) 0.0188(6) -0.0070(5) -0.0002(5) -0.0032(5)
O5 0.0203(6) 0.0112(6) 0.0147(6) -0.0060(5) 0.0034(5) -0.0051(5)
O6 0.0176(6) 0.0117(6) 0.0146(6) -0.0054(5) -0.0023(5) -0.0037(5)
O7 0.0147(6) 0.0150(6) 0.0216(7) -0.0023(6) -0.0007(5) -0.0087(5)
O8 0.0135(6) 0.0204(7) 0.0139(6) -0.0097(5) 0.0012(5) -0.0043(5)
O9 0.0153(6) 0.0233(7) 0.0167(7) -0.0132(6) 0.0027(5) -0.0073(6)
C1 0.0189(9) 0.0231(9) 0.0212(9) -0.0139(8) 0.0087(7) -0.0125(8)
C2 0.0130(7) 0.0108(7) 0.0160(8) -0.0061(6) 0.0035(6) -0.0056(6)
C3 0.0113(7) 0.0159(8) 0.0184(9) -0.0082(7) 0.0025(6) -0.0070(7)
C4 0.0150(8) 0.0139(8) 0.0164(8) -0.0065(7) 0.0013(6) -0.0077(7)
C5 0.0236(10) 0.0360(11) 0.0239(10) -0.0188(9) 0.0062(8) -0.0193(9)
C6 0.0177(9) 0.0216(9) 0.0209(9) -0.0122(8) 0.0039(7) -0.0101(7)
C7 0.0267(10) 0.0138(9) 0.0372(12) -0.0064(9) 0.0000(9) -0.0097(8)
C8 0.0190(8) 0.0128(8) 0.0140(8) -0.0055(7) -0.0001(6) -0.0054(7)
C9 0.0140(8) 0.0112(8) 0.0168(8) -0.0071(7) -0.0010(6) -0.0009(6)
C10 0.0139(8) 0.0171(8) 0.0129(8) -0.0079(7) 0.0000(6) -0.0048(7)
C11 0.0125(8) 0.0236(10) 0.0267(10) -0.0111(8) 0.0022(7) -0.0057(7)
C12 0.0193(9) 0.0178(9) 0.0187(9) -0.0096(7) -0.0021(7) -0.0046(7)
C13 0.0317(11) 0.0172(9) 0.0198(9) -0.0112(8) 0.0045(8) -0.0095(8)
C14 0.0138(8) 0.0137(8) 0.0165(8) -0.0083(7) 0.0036(6) -0.0053(6)
C15 0.0164(8) 0.0110(7) 0.0160(8) -0.0050(7) 0.0014(6) -0.0060(6)
C16 0.0123(8) 0.0153(8) 0.0157(8) -0.0064(7) 0.0006(6) -0.0061(6)
C17 0.0282(10) 0.0179(9) 0.0130(8) -0.0049(7) -0.0002(7) -0.0090(8)
C18 0.0210(9) 0.0158(8) 0.0165(9) -0.0069(7) 0.0019(7) -0.0081(7)
N1 0.0190(8) 0.0378(10) 0.0320(10) -0.0212(9) 0.0061(7) -0.0156(8)
N2 0.0248(9) 0.0199(8) 0.0295(10) -0.0135(8) -0.0044(7) -0.0010(7)
N3 0.0328(10) 0.0181(8) 0.0231(9) -0.0075(7) 0.0030(7) -0.0110(7)
N4 0.0281(10) 0.0429(12) 0.0331(11) -0.0212(10) 0.0054(8) -0.0074(9)
C19 0.0292(11) 0.0253(11) 0.0292(11) -0.0140(9) 0.0013(9) -0.0058(9)
C20 0.0583(17) 0.0359(14) 0.0335(14) -0.0218(12) 0.0151(12) -0.0137(13)

loop_
_atom_type_symbol
_atom_type_description
_atom_type_scat_dispersion_real
_atom_type_scat_dispersion_imag
_atom_type_scat_source
C C 0.0033 0.0016 'International Tables Vol C Tables 4.2.6.8 and 6.1.1.4'
H H 0.0000 0.0000 'International Tables Vol C Tables 4.2.6.8 and 6.1.1.4'
N N 0.0061 0.0033 'International Tables Vol C Tables 4.2.6.8 and 6.1.1.4'
O O 0.0106 0.0060 'International Tables Vol C Tables 4.2.6.8 and 6.1.1.4'
Ce Ce -0.2486 2.6331 'International Tables Vol C Tables 4.2.6.8 and 6.1.1.4'

loop_
_geom_angle_atom_site_label_1
_geom_angle_atom_site_label_2
_geom_angle_atom_site_label_3
_geom_angle
O2 Ce1 O1 68.11(4)
O2 Ce1 O4 124.38(4)
O1 Ce1 O4 132.37(4)
O2 Ce1 O3 74.21(4)
O1 Ce1 O3 75.20(4)
O4 Ce1 O3 67.28(4)
O2 Ce1 O8 139.48(4)
O1 Ce1 O8 75.45(4)
O4 Ce1 O8 70.19(4)
O3 Ce1 O8 80.02(4)
O2 Ce1 O9 67.76(4)
O1 Ce1 O9 133.59(4)
O4 Ce1 O9 67.16(4)
O3 Ce1 O9 79.76(4)
O8 Ce1 O9 137.11(5)
O2 Ce1 O6 71.85(4)
O1 Ce1 O6 105.31(4)
O4 Ce1 O6 122.32(4)
O3 Ce1 O6 142.73(4)
O8 Ce1 O6 136.91(4)
O9 Ce1 O6 73.58(4)
O2 Ce1 O5 106.21(4)
O1 Ce1 O5 68.46(4)
O4 Ce1 O5 129.15(4)
O3 Ce1 O5 139.83(4)
O8 Ce1 O5 74.92(4)
O9 Ce1 O5 138.79(4)
O6 Ce1 O5 66.19(4)
O2 Ce1 O7 139.33(5)
O1 Ce1 O7 138.22(5)
O4 Ce1 O7 66.30(4)
O3 Ce1 O7 133.36(4)
O8 Ce1 O7 80.60(5)
O9 Ce1 O7 86.52(5)
O6 Ce1 O7 70.88(4)
O5 Ce1 O7 72.54(5)
C2 O1 Ce1 138.55(12)
C4 O2 Ce1 139.74(12)
C8 O3 Ce1 139.49(12)
C10 O4 Ce1 140.27(12)
C14 O5 Ce1 136.37(12)
C16 O6 Ce1 137.96(12)
Ce1 O7 H7D 117(2)
Ce1 O7 H7E 137(2)
H7D O7 H7E 105(3)
Ce1 O8 H8A 121(2)
Ce1 O8 H8B 131(2)
H8A O8 H8B 107(3)
Ce1 O9 H9A 127(2)
Ce1 O9 H9B 128(2)
H9A O9 H9B 104(3)
C2 C1 H1A 109.5
C2 C1 H1B 109.5
H1A C1 H1B 109.5
C2 C1 H1C 109.5
H1A C1 H1C 109.5
H1B C1 H1C 109.5
O1 C2 C3 123.24(16)
O1 C2 C1 118.02(16)
C3 C2 C1 118.73(15)
C6 C3 C4 117.56(16)
C6 C3 C2 118.20(16)
C4 C3 C2 124.23(15)
O2 C4 C3 122.92(16)
O2 C4 C5 117.73(17)
C3 C4 C5 119.31(16)
C4 C5 H5A 109.5
C4 C5 H5B 109.5
H5A C5 H5B 109.5
C4 C5 H5C 109.5
H5A C5 H5C 109.5
H5B C5 H5C 109.5
N1 C6 C3 177.5(2)
C8 C7 H7A 109.5
C8 C7 H7B 109.5
H7A C7 H7B 109.5
C8 C7 H7C 109.5
H7A C7 H7C 109.5
H7B C7 H7C 109.5
O3 C8 C9 123.53(17)
O3 C8 C7 117.32(17)
C9 C8 C7 119.14(16)
C10 C9 C12 116.89(16)
C10 C9 C8 124.02(16)
C12 C9 C8 119.04(17)
O4 C10 C9 123.16(16)
O4 C10 C11 117.39(17)
C9 C10 C11 119.45(16)
C10 C11 H11A 109.5
C10 C11 H11B 109.5
H11A C11 H11B 109.5
C10 C11 H11C 109.5
H11A C11 H11C 109.5
H11B C11 H11C 109.5
N2 C12 C9 178.0(2)
C14 C13 H13A 109.5
C14 C13 H13B 109.5
H13A C13 H13B 109.5
C14 C13 H13C 109.5
H13A C13 H13C 109.5
H13B C13 H13C 109.5
O5 C14 C15 122.97(16)
O5 C14 C13 117.82(16)
C15 C14 C13 119.21(16)
C16 C15 C18 117.64(16)
C16 C15 C14 124.34(16)
C18 C15 C14 118.01(16)
O6 C16 C15 123.24(17)
O6 C16 C17 116.95(16)
C15 C16 C17 119.81(16)
C16 C17 H17A 109.5
C16 C17 H17B 109.5
H17A C17 H17B 109.5
C16 C17 H17C 109.5
H17A C17 H17C 109.5
H17B C17 H17C 109.5
N3 C18 C15 178.8(2)
N4 C19 C20 178.9(3)
C19 C20 H20A 109.5
C19 C20 H20B 109.5
H20A C20 H20B 109.5
C19 C20 H20C 109.5
H20A C20 H20C 109.5
H20B C20 H20C 109.5

loop_
_geom_bond_atom_site_label_1
_geom_bond_atom_site_label_2
_geom_bond_distance
Ce1 O2 2.4605(13)
Ce1 O1 2.4743(12)
Ce1 O4 2.4758(13)
Ce1 O3 2.5013(13)
Ce1 O8 2.5016(14)
Ce1 O9 2.5092(14)
Ce1 O6 2.5227(13)
Ce1 O5 2.5304(13)
Ce1 O7 2.5500(14)
O1 C2 1.253(2)
O2 C4 1.248(2)
O3 C8 1.247(2)
O4 C10 1.249(2)
O5 C14 1.252(2)
O6 C16 1.255(2)
O7 H7D 0.77(2)
O7 H7E 0.77(2)
O8 H8A 0.769(19)
O8 H8B 0.76(2)
O9 H9A 0.81(2)
O9 H9B 0.81(2)
C1 C2 1.512(2)
C1 H1A 0.9800
C1 H1B 0.9800
C1 H1C 0.9800
C2 C3 1.430(2)
C3 C6 1.425(2)
C3 C4 1.429(3)
C4 C5 1.511(3)
C5 H5A 0.9800
C5 H5B 0.9800
C5 H5C 0.9800
C6 N1 1.148(2)
C7 C8 1.512(3)
C7 H7A 0.9800
C7 H7B 0.9800
C7 H7C 0.9800
C8 C9 1.430(3)
C9 C10 1.427(3)
C9 C12 1.428(2)
C10 C11 1.506(3)
C11 H11A 0.9800
C11 H11B 0.9800
C11 H11C 0.9800
C12 N2 1.152(3)
C13 C14 1.506(3)
C13 H13A 0.9800
C13 H13B 0.9800
C13 H13C 0.9800
C14 C15 1.435(3)
C15 C16 1.422(3)
C15 C18 1.428(2)
C16 C17 1.512(3)
C17 H17A 0.9800
C17 H17B 0.9800
C17 H17C 0.9800
C18 N3 1.150(2)
N4 C19 1.128(3)
C19 C20 1.459(3)
C20 H20A 0.9800
C20 H20B 0.9800
C20 H20C 0.9800
